data_7009552
loop_
_publ_author_name
'Furutachi, Hideki'
'Fujinami, Shuhei'
'Suzuki, Masatatsu'
'\=Okawa, Hisashi'

_publ_contact_author
;
    ENTER NAME
 ENTER ADDRESS
;
_publ_section_title
;
 Dinuclear CoIIMII (M&#x2005;=&#x2005;Pb or Co) complexes having a
 &#x201C;Co(salen)&#x201D; entity in a macrocyclic framework: ligand
 modulation effect and neighboring metal(II) effect upon oxygenation at
 the &#x201C;Co(salen)&#x201D; center
;
_journal_issue 16
_journal_name_full 'Journal of the Chemical Society, Dalton Transactions'
_journal_page_first 2761
_journal_paper_doi 10.1039/b001881n
_journal_year 2000
_chemical_formula_sum 'C28 H33 Cl2 Co2 N7 O10'
_chemical_formula_weight 816.38
_space_group_IT_number 14
_symmetry_cell_setting monoclinic
_symmetry_Int_Tables_number 14
_symmetry_space_group_name_Hall '-P 2ybc'
_symmetry_space_group_name_H-M 'P 1 21/c 1'
_audit_creation_date 'Thu Feb 25 17:37:30 1999'
_audit_creation_method 'from TEXRAY.INF file'
_cell_angle_alpha 89
_cell_angle_beta 112.17(2)
_cell_angle_gamma 90
_cell_formula_units_Z 4
_cell_length_a 10.800(2)
_cell_length_b 36.598(5)
_cell_length_c 9.393(3)
_cell_measurement_reflns_used 0
_cell_measurement_temperature 288.2
_cell_measurement_theta_max 0.0
_cell_measurement_theta_min 0.0
_cell_volume 3437.6(14)
_computing_cell_refinement 'MSC/AFC Diffractometer Control'
_computing_data_collection 'MSC/AFC Diffractometer Control'
_computing_data_reduction teXsan
_computing_publication_material teXsan
_computing_structure_refinement teXsan
_computing_structure_solution SHELXS86
_diffrn_ambient_temperature 288.2
_diffrn_measurement_device 'Rigaku RAXISIV'
_diffrn_orient_matrix_UB_11 0.00000
_diffrn_orient_matrix_UB_12 0.00000
_diffrn_orient_matrix_UB_13 0.00000
_diffrn_orient_matrix_UB_21 0.00000
_diffrn_orient_matrix_UB_22 0.00000
_diffrn_orient_matrix_UB_23 0.00000
_diffrn_orient_matrix_UB_31 0.00000
_diffrn_orient_matrix_UB_32 0.00000
_diffrn_orient_matrix_UB_33 0.00000
_diffrn_radiation_detector 'Imaging Plate'
_diffrn_radiation_monochromator graphite
_diffrn_radiation_source 'Rigaku rotating anode'
_diffrn_radiation_type 'Mo K'
_diffrn_radiation_wavelength 0.7107
_diffrn_reflns_av_R_equivalents 0.000
_diffrn_reflns_av_sigmaI/netI 0.155
_diffrn_reflns_limit_h_max 0
_diffrn_reflns_limit_h_min -13
_diffrn_reflns_limit_k_max 0
_diffrn_reflns_limit_k_min -44
_diffrn_reflns_limit_l_max 11
_diffrn_reflns_limit_l_min -9
_diffrn_reflns_number 4494
_diffrn_reflns_reduction_process 'Lp corrections applied'
_diffrn_reflns_theta_max 0.00
_diffrn_reflns_theta_min 0.00
_diffrn_standards_decay_% 0.00
_diffrn_standards_interval_count 0
_diffrn_standards_number 0
_exptl_absorpt_coefficient_mu 1.185
_exptl_absorpt_correction_type none
_exptl_crystal_colour unknown
_exptl_crystal_density_diffrn 1.577
_exptl_crystal_density_meas ?
_exptl_crystal_description unknown
_exptl_crystal_F_000 1672.00
_exptl_crystal_size_max 0.000
_exptl_crystal_size_mid 0.000
_exptl_crystal_size_min 0.000
_refine_diff_density_max 0.45
_refine_diff_density_min -0.40
_refine_ls_extinction_coef 0.0029(5)
_refine_ls_extinction_method 'Zachariasen(1967) type 2 Gaussian isotropic'
_refine_ls_goodness_of_fit_obs 1.051
_refine_ls_hydrogen_treatment noref
_refine_ls_matrix_type full
_refine_ls_number_constraints 0
_refine_ls_number_parameters 443
_refine_ls_number_reflns 2465
_refine_ls_number_restraints 0
_refine_ls_R_factor_obs 0.0477
_refine_ls_shift/esd_max 0.0987
_refine_ls_shift/esd_mean 0.0042
_refine_ls_structure_factor_coef F
_refine_ls_weighting_details 'w = 1/[s2(Fo)] = [s 2c(Fo) + p2Fo2/4]-1'
_refine_ls_weighting_scheme calc
_refine_ls_wR_factor_obs 0.0599
_reflns_number_observed 2465
_reflns_number_total 4494
_reflns_observed_criterion >3.0sigma(I)
_cod_data_source_file b001881n.txt
_cod_data_source_block '[Co2(L1))'
_cod_depositor_comments
;
The following automatic conversions were performed:

'_refine_ls_weighting_scheme' value 'w = 1/[s2(Fo)] = [s 2c(Fo) +
p2Fo2/4]-1' was changed to 'calc'. New tag
'_refine_ls_weighting_details' was created. The value of the new tag
was set to 'w = 1/[s2(Fo)] = [s 2c(Fo) + p2Fo2/4]-1'.

Automatic conversion script
Id: cif_fix_values 3143 2015-03-26 13:38:13Z robertas 
;
_cod_original_cell_volume 3438(1)
_cod_original_sg_symbol_H-M 'P 21/c       '
_cod_original_formula_sum 'C28 H33 Cl2 Co2 N7 O10 '
_cod_database_code 7009552

loop_
_symmetry_equiv_pos_as_xyz
x,y,z
-x,1/2+y,1/2-z
-x,-y,-z
x,1/2-y,1/2+z

loop_
_atom_site_aniso_label
_atom_site_aniso_U_11
_atom_site_aniso_U_22
_atom_site_aniso_U_33
_atom_site_aniso_U_12
_atom_site_aniso_U_13
_atom_site_aniso_U_23
Co1 0.0556(7) 0.0373(6) 0.0442(7) -0.0005(5) 0.0187(6) -0.0005(5)
Co2 0.0525(7) 0.0438(6) 0.0466(7) 0.0009(5) 0.0221(6) 0.0009(5)
Cl1 0.073(2) 0.066(1) 0.057(2) 0.001(1) 0.018(1) -0.003(1)
Cl2 0.112(3) 0.071(2) 0.105(3) 0.003(2) -0.003(2) 0.002(2)
O1 0.055(3) 0.035(3) 0.049(4) 0.006(3) 0.018(3) 0.003(2)
O2 0.065(4) 0.038(3) 0.048(4) 0.005(3) 0.027(3) 0.001(2)
O3 0.119(6) 0.100(5) 0.102(6) -0.039(5) 0.005(5) -0.023(5)
O4 0.158(9) 0.25(1) 0.138(9) -0.054(9) 0.101(8) 0.000(8)
O5 0.124(7) 0.100(6) 0.175(9) 0.048(5) -0.010(7) -0.026(6)
O6 0.111(6) 0.121(6) 0.066(5) 0.024(5) 0.015(5) 0.001(4)
O7 0.25(1) 0.19(1) 0.26(2) -0.14(1) -0.10(1) 0.14(1)
O8 0.56(4) 0.43(3) 0.17(2) 0.33(3) 0.11(2) 0.03(2)
O9 0.140(8) 0.088(6) 0.21(1) 0.005(5) -0.033(8) 0.017(6)
O10 0.133(7) 0.137(7) 0.150(9) -0.048(6) -0.040(7) 0.022(6)
N1 0.059(4) 0.044(4) 0.049(4) -0.006(4) 0.016(4) -0.002(3)
N2 0.063(5) 0.049(4) 0.095(7) -0.007(4) 0.032(5) -0.017(4)
N3 0.061(5) 0.058(5) 0.064(5) -0.008(4) 0.024(4) -0.007(4)
N4 0.060(5) 0.069(5) 0.050(5) -0.008(4) 0.025(4) -0.005(4)
N5 0.060(4) 0.056(4) 0.049(5) -0.006(4) 0.022(4) -0.005(4)
N6 0.063(5) 0.074(5) 0.060(5) -0.006(4) 0.019(5) 0.001(5)
N7 0.061(5) 0.052(4) 0.059(5) 0.001(4) 0.020(4) 0.004(4)
C1 0.079(6) 0.067(6) 0.054(6) 0.006(5) 0.024(5) -0.014(5)
C2 0.054(5) 0.050(5) 0.046(5) 0.005(5) 0.022(4) 0.000(4)
C3 0.055(5) 0.063(5) 0.038(5) 0.005(5) 0.021(4) 0.005(4)
C4 0.055(5) 0.045(5) 0.033(5) -0.001(4) 0.015(4) 0.004(4)
C5 0.059(5) 0.036(4) 0.031(5) -0.004(4) 0.015(4) 0.002(3)
C6 0.051(5) 0.043(5) 0.047(5) 0.001(4) 0.024(4) -0.001(4)
C7 0.073(6) 0.042(5) 0.044(5) 0.002(5) 0.017(5) -0.004(4)
C8 0.053(5) 0.052(5) 0.053(6) -0.004(4) 0.025(4) 0.001(4)
C9 0.070(7) 0.063(6) 0.100(9) -0.015(5) 0.024(6) -0.026(6)
C10 0.083(8) 0.091(8) 0.20(1) -0.030(7) 0.051(9) -0.081(9)
C11 0.088(8) 0.042(5) 0.080(8) -0.005(5) 0.039(6) -0.003(5)
C12 0.076(7) 0.040(5) 0.050(6) 0.003(5) 0.032(5) 0.001(4)
C13 0.104(8) 0.044(5) 0.054(6) 0.007(5) 0.036(6) 0.006(4)
C14 0.107(8) 0.047(5) 0.057(7) 0.017(6) 0.044(6) 0.011(5)
C15 0.15(1) 0.056(6) 0.112(9) 0.034(6) 0.086(9) 0.007(6)
C16 0.089(7) 0.058(6) 0.066(7) 0.023(5) 0.040(6) 0.009(5)
C17 0.070(6) 0.047(5) 0.051(6) 0.012(5) 0.037(5) 0.011(4)
C18 0.060(6) 0.038(4) 0.045(5) 0.006(4) 0.035(5) 0.011(4)
C19 0.061(6) 0.063(6) 0.065(7) 0.002(5) 0.039(5) 0.006(5)
C20 0.059(6) 0.085(7) 0.109(10) -0.001(6) 0.030(6) -0.019(7)
C21 0.056(6) 0.098(8) 0.086(9) 0.006(6) 0.005(6) -0.004(7)
C22 0.062(6) 0.077(6) 0.069(7) -0.012(5) 0.019(5) -0.017(5)
C23 0.057(5) 0.066(6) 0.068(7) -0.012(5) 0.037(5) 0.000(5)
C24 0.070(6) 0.046(5) 0.048(6) -0.010(5) 0.019(5) 0.000(4)
C25 0.063(6) 0.060(6) 0.047(6) 0.002(5) 0.019(5) -0.004(5)
C26 0.117(9) 0.097(8) 0.059(7) 0.012(7) 0.040(7) 0.023(6)
C27 0.058(6) 0.053(5) 0.050(6) 0.000(4) 0.022(5) -0.005(5)
C28 0.108(8) 0.073(6) 0.056(6) -0.015(6) 0.040(6) 0.010(5)

loop_
_atom_site_label
_atom_site_fract_x
_atom_site_fract_y
_atom_site_fract_z
_atom_site_U_iso_or_equiv
_atom_site_thermal_displace_type
_atom_site_calc_flag
_atom_site_calc_attached_atom
_atom_site_occupancy
_atom_site_refinement_flags
Co1 0.3410(1) -0.11175(3) 1.0915(1) 0.0457(3) Uani d . 1.00 .
Co2 0.0549(1) -0.14289(3) 0.8749(1) 0.0466(3) Uani d . 1.00 .
Cl1 -0.0519(2) -0.17514(6) 0.2717(3) 0.0673(8) Uani d . 1.00 .
Cl2 0.4685(4) -0.05287(9) 0.7090(5) 0.109(1) Uani d . 1.00 .
O1 0.2707(5) -0.1533(1) 0.9720(6) 0.047(2) Uani d . 1.00 .
O2 0.1558(5) -0.1007(1) 1.0389(6) 0.049(2) Uani d . 1.00 .
O3 -0.1442(8) -0.2006(2) 0.1807(9) 0.118(3) Uani d . 1.00 .
O4 0.0420(10) -0.1657(3) 0.203(1) 0.170(5) Uani d . 1.00 .
O5 -0.1156(8) -0.1430(2) 0.287(1) 0.152(4) Uani d . 1.00 .
O6 0.0233(7) -0.1891(2) 0.4186(8) 0.105(3) Uani d . 1.00 .
O7 0.427(1) -0.0825(4) 0.752(2) 0.290(7) Uani d . 1.00 .
O8 0.516(2) -0.0667(6) 0.607(2) 0.39(1) Uani d . 1.00 .
O9 0.3805(9) -0.0269(2) 0.629(1) 0.174(4) Uani d . 1.00 .
O10 0.5784(9) -0.0400(2) 0.826(1) 0.167(4) Uani d . 1.00 .
N1 0.5161(6) -0.1187(2) 1.1016(8) 0.052(2) Uani d . 1.00 .
N2 0.4044(7) -0.0689(2) 1.1951(9) 0.068(3) Uani d . 1.00 .
N3 -0.1196(7) -0.1190(2) 0.8701(9) 0.061(2) Uani d . 1.00 .
N4 -0.1234(7) -0.1684(2) 0.6457(8) 0.058(2) Uani d . 1.00 .
N5 0.0584(7) -0.1992(2) 0.8864(8) 0.054(2) Uani d . 1.00 .
N6 0.3630(7) -0.1399(2) 1.3034(10) 0.067(3) Uani d . 1.00 .
N7 0.0937(7) -0.1169(2) 0.6998(9) 0.058(2) Uani d . 1.00 .
C1 0.5544(9) -0.2668(2) 0.809(1) 0.067(3) Uani d . 1.00 .
C2 0.4814(8) -0.2376(2) 0.8590(9) 0.049(3) Uani d . 1.00 .
C3 0.5449(8) -0.2056(2) 0.9274(9) 0.051(3) Uani d . 1.00 .
C4 0.4797(8) -0.1766(2) 0.9721(9) 0.045(2) Uani d . 1.00 .
C5 0.3415(8) -0.1800(2) 0.9439(8) 0.043(2) Uani d . 1.00 .
C6 0.2787(8) -0.2137(2) 0.8849(9) 0.046(3) Uani d . 1.00 .
C7 0.3492(9) -0.2412(2) 0.8438(9) 0.055(3) Uani d . 1.00 .
C8 0.5583(8) -0.1456(2) 1.0458(10) 0.051(3) Uani d . 1.00 .
C9 0.6050(9) -0.0879(2) 1.174(1) 0.080(4) Uani d . 1.00 .
C10 0.553(1) -0.0660(3) 1.263(2) 0.124(5) Uani d . 1.00 .
C11 0.335(1) -0.0437(2) 1.226(1) 0.068(3) Uani d . 1.00 .
C12 0.1927(9) -0.0442(2) 1.1822(10) 0.053(3) Uani d . 1.00 .
C13 0.138(1) -0.0150(2) 1.235(1) 0.065(3) Uani d . 1.00 .
C14 0.004(1) -0.0110(2) 1.199(1) 0.066(3) Uani d . 1.00 .
C15 -0.053(1) 0.0202(2) 1.263(1) 0.095(4) Uani d . 1.00 .
C16 -0.0792(10) -0.0368(2) 1.106(1) 0.068(3) Uani d . 1.00 .
C17 -0.0309(9) -0.0674(2) 1.0474(10) 0.052(3) Uani d . 1.00 .
C18 0.1083(8) -0.0715(2) 1.0861(9) 0.043(3) Uani d . 1.00 .
C19 -0.1321(8) -0.0901(2) 0.944(1) 0.059(3) Uani d . 1.00 .
C20 -0.2483(10) -0.1341(3) 0.763(1) 0.085(4) Uani d . 1.00 .
C21 -0.2339(9) -0.1427(3) 0.615(1) 0.086(4) Uani d . 1.00 .
C22 -0.1531(9) -0.2064(2) 0.680(1) 0.071(3) Uani d . 1.00 .
C23 -0.0786(8) -0.2143(2) 0.850(1) 0.060(3) Uani d . 1.00 .
C24 0.1442(9) -0.2213(2) 0.8717(9) 0.056(3) Uani d . 1.00 .
C25 0.3616(9) -0.1524(2) 1.412(1) 0.057(3) Uani d . 1.00 .
C26 0.361(1) -0.1674(3) 1.555(1) 0.089(4) Uani d . 1.00 .
C27 0.1065(8) -0.1030(2) 0.598(1) 0.053(3) Uani d . 1.00 .
C28 0.121(1) -0.0849(2) 0.469(1) 0.077(3) Uani d . 1.00 .
H1 0.6286 -0.2750 0.8947 0.0795 Uiso calc . 1.00 .
H2 0.4951 -0.2867 0.7659 0.0795 Uiso calc . 1.00 .
H3 0.5839 -0.2571 0.7334 0.0795 Uiso calc . 1.00 .
H4 0.6373 -0.2028 0.9458 0.0601 Uiso calc . 1.00 .
H5 0.3039 -0.2633 0.8021 0.0636 Uiso calc . 1.00 .
H6 0.6488 -0.1450 1.0535 0.0604 Uiso calc . 1.00 .
H7 0.6891 -0.0973 1.2375 0.0954 Uiso calc . 1.00 .
H8 0.6140 -0.0733 1.0946 0.0954 Uiso calc . 1.00 .
H9 0.5795 -0.0414 1.2609 0.1423 Uiso calc . 1.00 .
H10 0.5859 -0.0747 1.3659 0.1423 Uiso calc . 1.00 .
H11 0.3818 -0.0231 1.2812 0.0795 Uiso calc . 1.00 .
H12 0.1972 0.0031 1.2966 0.0762 Uiso calc . 1.00 .
H13 0.0178 0.0358 1.3240 0.1090 Uiso calc . 1.00 .
H14 -0.1141 0.0338 1.1802 0.1090 Uiso calc . 1.00 .
H15 -0.0977 0.0106 1.3245 0.1090 Uiso calc . 1.00 .
H16 -0.1728 -0.0344 1.0793 0.0797 Uiso calc . 1.00 .
H17 -0.2217 -0.0831 0.9259 0.0700 Uiso calc . 1.00 .
H18 -0.2702 -0.1556 0.8049 0.1017 Uiso calc . 1.00 .
H19 -0.3178 -0.1166 0.7445 0.1017 Uiso calc . 1.00 .
H20 -0.2152 -0.1211 0.5718 0.1017 Uiso calc . 1.00 .
H21 -0.3127 -0.1538 0.5465 0.1017 Uiso calc . 1.00 .
H22 -0.2461 -0.2083 0.6550 0.0845 Uiso calc . 1.00 .
H23 -0.1259 -0.2231 0.6204 0.0845 Uiso calc . 1.00 .
H24 -0.0749 -0.2399 0.8678 0.0701 Uiso calc . 1.00 .
H25 -0.1207 -0.2026 0.9095 0.0701 Uiso calc . 1.00 .
H26 0.1152 -0.2460 0.8490 0.0646 Uiso calc . 1.00 .
H27 0.4388 -0.1598 1.6376 0.1044 Uiso calc . 1.00 .
H28 0.2837 -0.1593 1.5701 0.1044 Uiso calc . 1.00 .
H29 0.3599 -0.1935 1.5487 0.1044 Uiso calc . 1.00 .
H30 0.1345 -0.1027 0.4022 0.0897 Uiso calc . 1.00 .
H31 0.0433 -0.0711 0.4150 0.0897 Uiso calc . 1.00 .
H32 0.1966 -0.0691 0.5055 0.0897 Uiso calc . 1.00 .
H33 -0.0939 -0.1686 0.5587 0.0691 Uiso calc . 1.00 .

loop_
_atom_type_symbol
_atom_type_oxidation_number
_atom_type_number_in_cell
_atom_type_scat_dispersion_real
_atom_type_scat_dispersion_imag
_atom_type_scat_source
C 0 112 0.003 0.002
;International Tables for Crystallography
(1992, Vol. C, Tables 4.2.6.8 and 6.1.1.1)
;
H 0 132 0.000 0.000
;International Tables for Crystallography
(1992, Vol. C, Table 6.1.1.2)
;
N 0 28 0.006 0.003
;International Tables for Crystallography
(1992, Vol. C, Tables 4.2.6.8 and 6.1.1.1)
;
O 0 40 0.011 0.006
;International Tables for Crystallography
(1992, Vol. C, Tables 4.2.6.8 and 6.1.1.1)
;
Cl 0 8 0.148 0.159
;International Tables for Crystallography
(1992, Vol. C, Tables 4.2.6.8 and 6.1.1.1)
;
Co 0 8 0.349 0.972
;International Tables for Crystallography
(1992, Vol. C, Tables 4.2.6.8 and 6.1.1.1)
;

loop_
_geom_angle_atom_site_label_1
_geom_angle_atom_site_label_2
_geom_angle_atom_site_label_3
_geom_angle
_geom_angle_site_symmetry_1
_geom_angle_site_symmetry_2
_geom_angle_site_symmetry_3
_geom_angle_publ_flag
O1 CO1 O2 82.5(2) 1_555 1_555 1_555 yes
O1 CO1 N1 95.3(3) 1_555 1_555 1_555 yes
O1 CO1 N2 175.6(3) 1_555 1_555 1_555 yes
O1 CO1 N6 92.4(2) 1_555 1_555 1_555 yes
O2 CO1 N1 167.9(3) 1_555 1_555 1_555 yes
O2 CO1 N2 95.8(3) 1_555 1_555 1_555 yes
O2 CO1 N6 94.6(3) 1_555 1_555 1_555 yes
N1 CO1 N2 85.5(3) 1_555 1_555 1_555 yes
N1 CO1 N6 97.4(3) 1_555 1_555 1_555 yes
N2 CO1 N6 91.7(3) 1_555 1_555 1_555 yes
O1 CO2 O2 70.0(2) 1_555 1_555 1_555 yes
O1 CO2 N3 154.4(2) 1_555 1_555 1_555 yes
O1 CO2 N4 130.9(2) 1_555 1_555 1_555 yes
O1 CO2 N5 78.9(2) 1_555 1_555 1_555 yes
O1 CO2 N7 84.8(2) 1_555 1_555 1_555 yes
O2 CO2 N3 85.6(2) 1_555 1_555 1_555 yes
O2 CO2 N4 155.4(2) 1_555 1_555 1_555 yes
O2 CO2 N5 133.0(2) 1_555 1_555 1_555 yes
O2 CO2 N7 92.2(2) 1_555 1_555 1_555 yes
N3 CO2 N4 74.7(3) 1_555 1_555 1_555 yes
N3 CO2 N5 115.1(3) 1_555 1_555 1_555 yes
N3 CO2 N7 104.1(3) 1_555 1_555 1_555 yes
N4 CO2 N5 70.2(2) 1_555 1_555 1_555 yes
N4 CO2 N7 78.8(2) 1_555 1_555 1_555 yes
N5 CO2 N7 119.6(3) 1_555 1_555 1_555 yes
O3 CL1 O4 110.3(6) 1_555 1_555 1_555 yes
O3 CL1 O5 111.0(5) 1_555 1_555 1_555 yes
O3 CL1 O6 112.0(5) 1_555 1_555 1_555 yes
O4 CL1 O5 107.6(6) 1_555 1_555 1_555 yes
O4 CL1 O6 106.5(6) 1_555 1_555 1_555 yes
O5 CL1 O6 109.2(6) 1_555 1_555 1_555 yes
O7 CL2 O8 99(1) 1_555 1_555 1_555 yes
O7 CL2 O9 120.4(9) 1_555 1_555 1_555 yes
O7 CL2 O10 109.8(7) 1_555 1_555 1_555 yes
O8 CL2 O9 104.3(9) 1_555 1_555 1_555 yes
O8 CL2 O10 104(1) 1_555 1_555 1_555 yes
O9 CL2 O10 114.9(6) 1_555 1_555 1_555 yes
CO1 O1 CO2 103.5(2) 1_555 1_555 1_555 yes
CO1 O1 C5 125.7(5) 1_555 1_555 1_555 yes
CO2 O1 C5 130.3(4) 1_555 1_555 1_555 yes
CO1 O2 CO2 103.3(2) 1_555 1_555 1_555 yes
CO1 O2 C18 125.4(5) 1_555 1_555 1_555 yes
CO2 O2 C18 131.0(5) 1_555 1_555 1_555 yes
CO1 N1 C8 126.4(5) 1_555 1_555 1_555 yes
CO1 N1 C9 113.0(5) 1_555 1_555 1_555 yes
C8 N1 C9 120.4(7) 1_555 1_555 1_555 yes
CO1 N2 C10 114.4(6) 1_555 1_555 1_555 yes
CO1 N2 C11 126.8(6) 1_555 1_555 1_555 yes
C10 N2 C11 118.5(8) 1_555 1_555 1_555 yes
CO2 N3 C19 127.7(6) 1_555 1_555 1_555 yes
CO2 N3 C20 118.1(6) 1_555 1_555 1_555 yes
C19 N3 C20 114.1(8) 1_555 1_555 1_555 yes
CO2 N4 C21 103.9(5) 1_555 1_555 1_555 yes
CO2 N4 C22 109.1(5) 1_555 1_555 1_555 yes
CO2 N4 H33 109.7(5) 1_555 1_555 1_555 no
C21 N4 C22 114.7(8) 1_555 1_555 1_555 yes
C21 N4 H33 109.6(8) 1_555 1_555 1_555 no
C22 N4 H33 109.6(7) 1_555 1_555 1_555 no
CO2 N5 C23 111.1(5) 1_555 1_555 1_555 yes
CO2 N5 C24 128.9(6) 1_555 1_555 1_555 yes
C23 N5 C24 116.0(7) 1_555 1_555 1_555 yes
CO1 N6 C25 172.1(9) 1_555 1_555 1_555 yes
CO2 N7 C27 175.5(7) 1_555 1_555 1_555 yes
C2 C1 H1 109.8(8) 1_555 1_555 1_555 no
C2 C1 H2 109.2(8) 1_555 1_555 1_555 no
C2 C1 H3 109.2(8) 1_555 1_555 1_555 no
H1 C1 H2 109.8(9) 1_555 1_555 1_555 no
H1 C1 H3 109.8(9) 1_555 1_555 1_555 no
H2 C1 H3 109.1(9) 1_555 1_555 1_555 no
C1 C2 C3 121.2(7) 1_555 1_555 1_555 yes
C1 C2 C7 122.6(7) 1_555 1_555 1_555 yes
C3 C2 C7 116.1(7) 1_555 1_555 1_555 yes
C2 C3 C4 123.6(7) 1_555 1_555 1_555 yes
C2 C3 H4 118.4(8) 1_555 1_555 1_555 no
C4 C3 H4 118.0(8) 1_555 1_555 1_555 no
C3 C4 C5 118.8(7) 1_555 1_555 1_555 yes
C3 C4 C8 117.8(7) 1_555 1_555 1_555 yes
C5 C4 C8 123.4(7) 1_555 1_555 1_555 yes
O1 C5 C4 122.8(6) 1_555 1_555 1_555 yes
O1 C5 C6 119.5(7) 1_555 1_555 1_555 yes
C4 C5 C6 117.7(7) 1_555 1_555 1_555 yes
C5 C6 C7 120.2(8) 1_555 1_555 1_555 yes
C5 C6 C24 121.4(7) 1_555 1_555 1_555 yes
C7 C6 C24 118.3(7) 1_555 1_555 1_555 yes
C2 C7 C6 123.2(7) 1_555 1_555 1_555 yes
C2 C7 H5 118.3(8) 1_555 1_555 1_555 no
C6 C7 H5 118.5(9) 1_555 1_555 1_555 no
N1 C8 C4 124.8(7) 1_555 1_555 1_555 yes
N1 C8 H6 117.7(8) 1_555 1_555 1_555 no
C4 C8 H6 117.4(8) 1_555 1_555 1_555 no
N1 C9 C10 111.7(8) 1_555 1_555 1_555 yes
N1 C9 H7 108.6(7) 1_555 1_555 1_555 no
N1 C9 H8 108.4(9) 1_555 1_555 1_555 no
C10 C9 H7 109(1) 1_555 1_555 1_555 no
C10 C9 H8 108.8(10) 1_555 1_555 1_555 no
H7 C9 H8 110(1) 1_555 1_555 1_555 no
N2 C10 C9 108.0(9) 1_555 1_555 1_555 yes
N2 C10 H9 110(1) 1_555 1_555 1_555 no
N2 C10 H10 109(1) 1_555 1_555 1_555 no
C9 C10 H9 109(1) 1_555 1_555 1_555 no
C9 C10 H10 109(1) 1_555 1_555 1_555 no
H9 C10 H10 109(1) 1_555 1_555 1_555 no
N2 C11 C12 125.3(8) 1_555 1_555 1_555 yes
N2 C11 H11 117.4(10) 1_555 1_555 1_555 no
C12 C11 H11 117.3(9) 1_555 1_555 1_555 no
C11 C12 C13 116.1(8) 1_555 1_555 1_555 yes
C11 C12 C18 123.5(7) 1_555 1_555 1_555 yes
C13 C12 C18 120.3(8) 1_555 1_555 1_555 yes
C12 C13 C14 123.1(9) 1_555 1_555 1_555 yes
C12 C13 H12 117(1) 1_555 1_555 1_555 no
C14 C13 H12 119.0(9) 1_555 1_555 1_555 no
C13 C14 C15 122.1(10) 1_555 1_555 1_555 yes
C13 C14 C16 117.5(8) 1_555 1_555 1_555 yes
C15 C14 C16 120.4(10) 1_555 1_555 1_555 yes
C14 C15 H13 109.6(10) 1_555 1_555 1_555 no
C14 C15 H14 109.0(10) 1_555 1_555 1_555 no
C14 C15 H15 109.8(8) 1_555 1_555 1_555 no
H13 C15 H14 109.3(9) 1_555 1_555 1_555 no
H13 C15 H15 109(1) 1_555 1_555 1_555 no
H14 C15 H15 109(1) 1_555 1_555 1_555 no
C14 C16 C17 122.7(9) 1_555 1_555 1_555 yes
C14 C16 H16 118.8(9) 1_555 1_555 1_555 no
C17 C16 H16 118.5(10) 1_555 1_555 1_555 no
C16 C17 C18 119.4(8) 1_555 1_555 1_555 yes
C16 C17 C19 115.0(8) 1_555 1_555 1_555 yes
C18 C17 C19 125.5(7) 1_555 1_555 1_555 yes
O2 C18 C12 122.7(7) 1_555 1_555 1_555 yes
O2 C18 C17 120.3(7) 1_555 1_555 1_555 yes
C12 C18 C17 116.9(7) 1_555 1_555 1_555 yes
N3 C19 C17 129.2(8) 1_555 1_555 1_555 yes
N3 C19 H17 115.2(9) 1_555 1_555 1_555 no
C17 C19 H17 115.6(8) 1_555 1_555 1_555 no
N3 C20 C21 108.2(9) 1_555 1_555 1_555 yes
N3 C20 H18 110.1(10) 1_555 1_555 1_555 no
N3 C20 H19 110.2(9) 1_555 1_555 1_555 no
C21 C20 H18 110.1(9) 1_555 1_555 1_555 no
C21 C20 H19 109(1) 1_555 1_555 1_555 no
H18 C20 H19 109(1) 1_555 1_555 1_555 no
N4 C21 C20 108.4(8) 1_555 1_555 1_555 yes
N4 C21 H20 109(1) 1_555 1_555 1_555 no
N4 C21 H21 108.5(9) 1_555 1_555 1_555 no
C20 C21 H20 109(1) 1_555 1_555 1_555 no
C20 C21 H21 109(1) 1_555 1_555 1_555 no
H20 C21 H21 110(1) 1_555 1_555 1_555 no
N4 C22 C23 109.3(7) 1_555 1_555 1_555 yes
N4 C22 H22 108.2(8) 1_555 1_555 1_555 no
N4 C22 H23 109.8(9) 1_555 1_555 1_555 no
C23 C22 H22 109.6(10) 1_555 1_555 1_555 no
C23 C22 H23 109.7(8) 1_555 1_555 1_555 no
H22 C22 H23 110.2(8) 1_555 1_555 1_555 no
N5 C23 C22 104.8(7) 1_555 1_555 1_555 yes
N5 C23 H24 110.6(7) 1_555 1_555 1_555 no
N5 C23 H25 110.7(8) 1_555 1_555 1_555 no
C22 C23 H24 110.0(8) 1_555 1_555 1_555 no
C22 C23 H25 110.7(8) 1_555 1_555 1_555 no
H24 C23 H25 109.9(9) 1_555 1_555 1_555 no
N5 C24 C6 128.3(7) 1_555 1_555 1_555 yes
N5 C24 H26 115.8(9) 1_555 1_555 1_555 no
C6 C24 H26 116.0(9) 1_555 1_555 1_555 no
N6 C25 C26 178(1) 1_555 1_555 1_555 yes
C25 C26 H27 109.6(10) 1_555 1_555 1_555 no
C25 C26 H28 109.7(9) 1_555 1_555 1_555 no
C25 C26 H29 109.0(10) 1_555 1_555 1_555 no
H27 C26 H28 110(1) 1_555 1_555 1_555 no
H27 C26 H29 109.1(9) 1_555 1_555 1_555 no
H28 C26 H29 109(1) 1_555 1_555 1_555 no
N7 C27 C28 179(1) 1_555 1_555 1_555 yes
C27 C28 H30 109.5(8) 1_555 1_555 1_555 no
C27 C28 H31 109.7(10) 1_555 1_555 1_555 no
C27 C28 H32 109.4(9) 1_555 1_555 1_555 no
H30 C28 H31 109.3(9) 1_555 1_555 1_555 no
H30 C28 H32 109(1) 1_555 1_555 1_555 no
H31 C28 H32 109.6(8) 1_555 1_555 1_555 no

loop_
_geom_bond_atom_site_label_1
_geom_bond_atom_site_label_2
_geom_bond_distance
_geom_bond_site_symmetry_1
_geom_bond_site_symmetry_2
_geom_bond_publ_flag
CO1 O1 1.873(5) 1_555 1_555 yes
CO1 O2 1.914(5) 1_555 1_555 yes
CO1 N1 1.875(7) 1_555 1_555 yes
CO1 N2 1.838(7) 1_555 1_555 yes
CO1 N6 2.174(9) 1_555 1_555 yes
CO2 O1 2.193(5) 1_555 1_555 yes
CO2 O2 2.163(5) 1_555 1_555 yes
CO2 N3 2.063(7) 1_555 1_555 yes
CO2 N4 2.466(7) 1_555 1_555 yes
CO2 N5 2.063(7) 1_555 1_555 yes
CO2 N7 2.074(8) 1_555 1_555 yes
CL1 O3 1.395(6) 1_555 1_555 yes
CL1 O4 1.435(9) 1_555 1_555 yes
CL1 O5 1.396(7) 1_555 1_555 yes
CL1 O6 1.406(7) 1_555 1_555 yes
CL2 O7 1.294(10) 1_555 1_555 yes
CL2 O8 1.34(2) 1_555 1_555 yes
CL2 O9 1.352(8) 1_555 1_555 yes
CL2 O10 1.363(8) 1_555 1_555 yes
O1 C5 1.326(9) 1_555 1_555 yes
O2 C18 1.331(8) 1_555 1_555 yes
N1 C8 1.277(10) 1_555 1_555 yes
N1 C9 1.469(9) 1_555 1_555 yes
N2 C10 1.49(1) 1_555 1_555 yes
N2 C11 1.29(1) 1_555 1_555 yes
N3 C19 1.30(1) 1_555 1_555 yes
N3 C20 1.48(1) 1_555 1_555 yes
N4 C21 1.46(1) 1_555 1_555 yes
N4 C22 1.49(1) 1_555 1_555 yes
N5 C23 1.493(10) 1_555 1_555 yes
N5 C24 1.28(1) 1_555 1_555 yes
N6 C25 1.12(1) 1_555 1_555 yes
N7 C27 1.14(1) 1_555 1_555 yes
C1 C2 1.50(1) 1_555 1_555 yes
C2 C3 1.39(1) 1_555 1_555 yes
C2 C7 1.39(1) 1_555 1_555 yes
C3 C4 1.42(1) 1_555 1_555 yes
C4 C5 1.42(1) 1_555 1_555 yes
C4 C8 1.429(10) 1_555 1_555 yes
C5 C6 1.416(10) 1_555 1_555 yes
C6 C7 1.40(1) 1_555 1_555 yes
C6 C24 1.44(1) 1_555 1_555 yes
C9 C10 1.42(1) 1_555 1_555 yes
C11 C12 1.44(1) 1_555 1_555 yes
C12 C13 1.40(1) 1_555 1_555 yes
C12 C18 1.42(1) 1_555 1_555 yes
C13 C14 1.36(1) 1_555 1_555 yes
C14 C15 1.52(1) 1_555 1_555 yes
C14 C16 1.37(1) 1_555 1_555 yes
C16 C17 1.43(1) 1_555 1_555 yes
C17 C18 1.42(1) 1_555 1_555 yes
C17 C19 1.42(1) 1_555 1_555 yes
C20 C21 1.49(2) 1_555 1_555 yes
C22 C23 1.52(1) 1_555 1_555 yes
C25 C26 1.45(1) 1_555 1_555 yes
C27 C28 1.44(1) 1_555 1_555 yes
